data_7705160
loop_
_publ_author_name
'He, Zhiyuan'
'Xue, Xiaolian'
'Liu, Yilan'
'Yu, Na'
'Krogman, Jeremy P.'

_publ_section_title
;
 Aminolysis of bis[bis(trimethylsilyl)amido]-manganese, -iron, and -cobalt
 for the synthesis of mono- and bis-silylene complexes.
;
_journal_issue 36
_journal_name_full 'Dalton transactions (Cambridge, England : 2003)'
_journal_page_first 12586
_journal_page_last 12591
_journal_paper_doi 10.1039/d0dt00570c
_journal_volume 49
_journal_year 2020
_chemical_formula_moiety 'C36 H52 Cl2 Co N4 Si2, 0.5(Cl6 Co2), 2(C6 H6)'
_chemical_formula_sum 'C48 H64 Cl5 Co2 N4 Si2'
_chemical_formula_weight 1048.32
_space_group_crystal_system monoclinic
_space_group_IT_number 12
_space_group_name_Hall '-C 2y'
_space_group_name_H-M_alt 'C 1 2/m 1'
_atom_sites_solution_hydrogens geom
_atom_sites_solution_primary dual
_audit_creation_date 2020-01-16
_audit_creation_method
;
Olex2 1.2
(compiled 2018.05.29 svn.r3508 for OlexSys, GUI svn.r5506)
;
_audit_update_record
;
2020-02-14 deposited with the CCDC.	2020-08-05 downloaded from the CCDC.
;
_cell_angle_alpha 90
_cell_angle_beta 117.706(2)
_cell_angle_gamma 90
_cell_formula_units_Z 4
_cell_length_a 26.502(2)
_cell_length_b 13.2285(9)
_cell_length_c 18.1814(15)
_cell_measurement_reflns_used 9956
_cell_measurement_temperature 150(2)
_cell_measurement_theta_max 26.369
_cell_measurement_theta_min 2.530
_cell_volume 5643.2(7)
_computing_cell_refinement 'SAINT v8.37A (Bruker, 2015)'
_computing_data_reduction 'SAINT v8.37A (Bruker, 2015)'
_computing_molecular_graphics 'Olex2 (Dolomanov et al., 2009)'
_computing_publication_material 'Olex2 (Dolomanov et al., 2009)'
_computing_structure_refinement 'XL (Sheldrick, 2008)'
_computing_structure_solution 'XT (Sheldrick, 2015)'
_diffrn_ambient_temperature 149.99
_diffrn_measured_fraction_theta_full 0.982
_diffrn_measured_fraction_theta_max 0.983
_diffrn_measurement_device_type 'Bruker APEX-II CCD'
_diffrn_measurement_method '\f and \w scans'
_diffrn_radiation_type MoK\a
_diffrn_radiation_wavelength 0.71073
_diffrn_reflns_av_R_equivalents 0.0455
_diffrn_reflns_av_unetI/netI 0.0303
_diffrn_reflns_Laue_measured_fraction_full 0.982
_diffrn_reflns_Laue_measured_fraction_max 0.983
_diffrn_reflns_limit_h_max 32
_diffrn_reflns_limit_h_min -32
_diffrn_reflns_limit_k_max 16
_diffrn_reflns_limit_k_min -16
_diffrn_reflns_limit_l_max 22
_diffrn_reflns_limit_l_min -22
_diffrn_reflns_number 36261
_diffrn_reflns_point_group_measured_fraction_full 0.982
_diffrn_reflns_point_group_measured_fraction_max 0.983
_diffrn_reflns_theta_full 25.242
_diffrn_reflns_theta_max 26.020
_diffrn_reflns_theta_min 2.309
_diffrn_standards_number 0
_exptl_absorpt_coefficient_mu 0.900
_exptl_absorpt_correction_T_max 0.0276
_exptl_absorpt_correction_T_min 0.0104
_exptl_absorpt_correction_type multi-scan
_exptl_absorpt_process_details
'SADABS-2016/2 (Bruker,2016/2) was used for absorption correction. wR2(int) was 0.0866 before and 0.0599 after correction. The Ratio of minimum to maximum transmission is 0.3768. The \l/2 correction factor is Not present.'
_exptl_crystal_colour orange
_exptl_crystal_colour_primary orange
_exptl_crystal_density_diffrn 1.234
_exptl_crystal_description trapezoid
_exptl_crystal_F_000 2188
_exptl_crystal_recrystallization_method 'Re-crystallisation from solvent: Benzene'
_exptl_crystal_size_max 0.231
_exptl_crystal_size_mid 0.183
_exptl_crystal_size_min 0.151
_refine_diff_density_max 2.130
_refine_diff_density_min -0.775
_refine_diff_density_rms 0.099
_refine_ls_extinction_method none
_refine_ls_goodness_of_fit_ref 1.058
_refine_ls_hydrogen_treatment constr
_refine_ls_matrix_type full
_refine_ls_number_parameters 346
_refine_ls_number_reflns 5730
_refine_ls_number_restraints 72
_refine_ls_restrained_S_all 1.054
_refine_ls_R_factor_all 0.0966
_refine_ls_R_factor_gt 0.0740
_refine_ls_shift/su_max 0.000
_refine_ls_shift/su_mean 0.000
_refine_ls_structure_factor_coef Fsqd
_refine_ls_weighting_details 'w=1/[\s^2^(Fo^2^)+(0.1451P)^2^+14.0619P] where P=(Fo^2^+2Fc^2^)/3'
_refine_ls_weighting_scheme calc
_refine_ls_wR_factor_gt 0.2220
_refine_ls_wR_factor_ref 0.2481
_reflns_Friedel_coverage 0.000
_reflns_number_gt 4111
_reflns_number_total 5730
_reflns_threshold_expression 'I > 2\s(I)'
_cod_data_source_file d0dt00570c2.cif
_cod_data_source_block 5
_cod_depositor_comments 'Adding full bibliography for 7705159--7705168.cif.'
_cod_original_cell_volume 5643.3(8)
_cod_database_code 7705160
_shelx_shelxl_version_number 2014/7
_shelx_space_group_comment
;
The symmetry employed for this shelxl refinement is uniquely defined
by the following loop, which should always be used as a source of
symmetry information in preference to the above space-group names.
They are only intended as comments.
;
_shelx_estimated_absorpt_t_max 0.876
_shelx_estimated_absorpt_t_min 0.819
_olex2_refinement_description
;
1. Fixed Uiso
 At 1.2 times of:
  All C(H) groups
 At 1.5 times of:
  All C(H,H,H) groups
2. Rigid body (RIGU) restrains
 C26, H26, C27, H27, C28, H28, C29, H29, C30, H30, C31, H31
 with sigma for 1-2 distances of 0.004 and sigma for 1-3 distances of 0.004
 C26A, H26A, C27A, H27A, C28A, H28A, C29A, H29A, C30A, H30A, C31A, H31A
 with sigma for 1-2 distances of 0.004 and sigma for 1-3 distances of 0.004
3. Others
 Sof(C29A)=Sof(H29A)=Sof(C28A)=Sof(H28A)=Sof(C27A)=Sof(H27A)=Sof(C26A)=
 Sof(H26A)=Sof(C31A)=Sof(H31A)=Sof(C30A)=Sof(H30A)=1-FVAR(1)
 Sof(C26)=Sof(H26)=Sof(C31)=Sof(H31)=Sof(C30)=Sof(H30)=Sof(C29)=Sof(H29)=
 Sof(C28)=Sof(H28)=Sof(C27)=Sof(H27)=FVAR(1)
4.a Ternary CH refined with riding coordinates:
 C23(H23), C24(H24), C25(H25)
4.b Aromatic/amide H refined with riding coordinates:
 C3(H3), C4(H4), C5(H5), C6(H6), C7(H7), C14(H14), C15(H15), C16(H16),
 C17(H17), C18(H18), C26(H26), C31(H31), C30(H30), C29(H29), C28(H28), C27(H27),
  C29A(H29A), C28A(H28A), C27A(H27A), C26A(H26A), C31A(H31A), C30A(H30A)
4.c Fitted hexagon refined as free rotating group:
 C26(C31,C30,C29,C28,C27), C29A(C28A,C27A,C26A,C31A,C30A)
4.d Idealised Me refined as rotating group:
 C9(H9A,H9B,H9C), C10(H10A,H10B,H10C), C11(H11A,H11B,H11C), C20(H20A,H20B,
 H20C), C21(H21A,H21B,H21C), C22(H22A,H22B,H22C)
;
_olex2_submission_special_instructions 'No special instructions were received'

loop_
_space_group_symop_operation_xyz
'x, y, z'
'-x, y, -z'
'x+1/2, y+1/2, z'
'-x+1/2, y+1/2, -z'
'-x, -y, -z'
'x, -y, z'
'-x+1/2, -y+1/2, -z'
'x+1/2, -y+1/2, z'

loop_
_atom_site_label
_atom_site_type_symbol
_atom_site_fract_x
_atom_site_fract_y
_atom_site_fract_z
_atom_site_U_iso_or_equiv
_atom_site_adp_type
_atom_site_occupancy
_atom_site_site_symmetry_order
_atom_site_calc_flag
_atom_site_refinement_flags_posn
_atom_site_refinement_flags_adp
_atom_site_refinement_flags_occupancy
_atom_site_disorder_assembly
_atom_site_disorder_group
Co1 Co 0.45285(4) 0.5000 0.77819(6) 0.0699(4) Uani 1 2 d S T P . .
Co2 Co 0.05853(4) 0.5000 0.08283(7) 0.0583(3) Uani 1 2 d S T P . .
Cl1 Cl 0.51478(11) 0.5000 0.64080(18) 0.198(3) Uani 1 2 d S T P . .
Cl2 Cl 0.29553(7) 0.5000 0.61668(10) 0.0593(4) Uani 1 2 d S T P . .
Cl3 Cl 0.13788(7) 0.5000 0.06888(12) 0.0601(4) Uani 1 2 d S T P . .
Cl4 Cl 0.06834(7) 0.5000 0.21576(10) 0.0498(4) Uani 1 2 d S T P . .
Cl5 Cl 0.0000 0.36491(12) 0.0000 0.0570(4) Uani 1 2 d S T P . .
Si1 Si 0.43850(10) 0.5000 0.65194(15) 0.1021(11) Uani 1 2 d S T P . .
Si2 Si 0.36285(8) 0.5000 0.73911(11) 0.0500(4) Uani 1 2 d S T P . .
N1 N 0.3950(2) 0.5808(6) 0.5626(3) 0.096(2) Uani 1 1 d . . . . .
N2 N 0.33309(17) 0.4194(3) 0.7918(2) 0.0498(9) Uani 1 1 d . . . . .
C1 C 0.3729(3) 0.5000 0.5147(5) 0.087(3) Uani 1 2 d S T P . .
C2 C 0.3344(4) 0.5000 0.4242(5) 0.084(3) Uani 1 2 d S T P . .
C3 C 0.2744(3) 0.5000 0.3917(6) 0.075(2) Uani 1 2 d S T P . .
H3 H 0.2572 0.5000 0.4273 0.090 Uiso 1 2 calc RS T P . .
C4 C 0.2416(4) 0.5000 0.3057(7) 0.085(3) Uani 1 2 d S T P . .
H4 H 0.2012 0.5000 0.2821 0.102 Uiso 1 2 calc RS T P . .
C5 C 0.2666(5) 0.5000 0.2546(5) 0.082(3) Uani 1 2 d S T P . .
H5 H 0.2435 0.5000 0.1960 0.098 Uiso 1 2 calc RS T P . .
C6 C 0.3230(5) 0.5000 0.2865(5) 0.092(3) Uani 1 2 d S T P . .
H6 H 0.3396 0.5000 0.2500 0.111 Uiso 1 2 calc RS T P . .
C7 C 0.3573(5) 0.5000 0.3687(6) 0.100(3) Uani 1 2 d S T P . .
H7 H 0.3974 0.5000 0.3894 0.120 Uiso 1 2 calc RS T P . .
C8 C 0.3899(4) 0.6903(8) 0.5436(4) 0.113(3) Uani 1 1 d . . . . .
C9 C 0.3282(4) 0.7268(7) 0.5140(5) 0.120(3) Uani 1 1 d . . . . .
H9A H 0.3030 0.6944 0.4610 0.180 Uiso 1 1 calc GR . . . .
H9B H 0.3264 0.8004 0.5066 0.180 Uiso 1 1 calc GR . . . .
H9C H 0.3159 0.7090 0.5555 0.180 Uiso 1 1 calc GR . . . .
C10 C 0.4100(6) 0.7164(10) 0.4797(6) 0.172(6) Uani 1 1 d . . . . .
H10A H 0.4452 0.6794 0.4927 0.259 Uiso 1 1 calc GR . . . .
H10B H 0.4172 0.7893 0.4812 0.259 Uiso 1 1 calc GR . . . .
H10C H 0.3806 0.6974 0.4241 0.259 Uiso 1 1 calc GR . . . .
C11 C 0.4291(4) 0.7453(9) 0.6251(5) 0.136(4) Uani 1 1 d . . . . .
H11A H 0.4138 0.7375 0.6646 0.204 Uiso 1 1 calc GR . . . .
H11B H 0.4309 0.8172 0.6138 0.204 Uiso 1 1 calc GR . . . .
H11C H 0.4674 0.7160 0.6488 0.204 Uiso 1 1 calc GR . . . .
C12 C 0.3181(3) 0.5000 0.8208(4) 0.0465(13) Uani 1 2 d S T P . .
C13 C 0.2913(3) 0.5000 0.8770(4) 0.0468(13) Uani 1 2 d S T P . .
C14 C 0.3266(3) 0.5000 0.9630(4) 0.0523(15) Uani 1 2 d S T P . .
H14 H 0.3669 0.5000 0.9845 0.063 Uiso 1 2 calc RS T P . .
C15 C 0.3034(4) 0.5000 1.0158(5) 0.0650(19) Uani 1 2 d S T P . .
H15 H 0.3274 0.5000 1.0741 0.078 Uiso 1 2 calc RS T P . .
C16 C 0.2440(4) 0.5000 0.9844(6) 0.068(2) Uani 1 2 d S T P . .
H16 H 0.2277 0.5000 1.0211 0.082 Uiso 1 2 calc RS T P . .
C17 C 0.2096(3) 0.5000 0.8999(6) 0.068(2) Uani 1 2 d S T P . .
H17 H 0.1694 0.5000 0.8784 0.082 Uiso 1 2 calc RS T P . .
C18 C 0.2329(3) 0.5000 0.8460(5) 0.0548(15) Uani 1 2 d S T P . .
H18 H 0.2088 0.5000 0.7876 0.066 Uiso 1 2 calc RS T P . .
C19 C 0.3198(3) 0.3100(4) 0.7937(3) 0.0620(13) Uani 1 1 d . . . . .
C20 C 0.3328(4) 0.2765(5) 0.8810(4) 0.097(2) Uani 1 1 d . . . . .
H20A H 0.3724 0.2927 0.9198 0.146 Uiso 1 1 calc GR . . . .
H20B H 0.3268 0.2035 0.8813 0.146 Uiso 1 1 calc GR . . . .
H20C H 0.3073 0.3119 0.8979 0.146 Uiso 1 1 calc GR . . . .
C21 C 0.2568(3) 0.2931(4) 0.7351(5) 0.0823(18) Uani 1 1 d . . . . .
H21A H 0.2339 0.3294 0.7560 0.123 Uiso 1 1 calc GR . . . .
H21B H 0.2483 0.2207 0.7319 0.123 Uiso 1 1 calc GR . . . .
H21C H 0.2478 0.3184 0.6797 0.123 Uiso 1 1 calc GR . . . .
C22 C 0.3559(3) 0.2524(4) 0.7636(4) 0.0798(17) Uani 1 1 d . . . . .
H22A H 0.3456 0.2729 0.7066 0.120 Uiso 1 1 calc GR . . . .
H22B H 0.3491 0.1797 0.7648 0.120 Uiso 1 1 calc GR . . . .
H22C H 0.3962 0.2671 0.7998 0.120 Uiso 1 1 calc GR . . . .
C23 C 0.4760(2) 0.5530(5) 0.8985(3) 0.0818(19) Uani 1 1 d . . . . .
H23 H 0.4466 0.5889 0.9086 0.098 Uiso 1 1 calc R . . . .
C24 C 0.5067(3) 0.6080(7) 0.8685(4) 0.0856(19) Uani 1 1 d . . . . .
H24 H 0.4996 0.6821 0.8575 0.103 Uiso 1 1 calc R . . . .
C25 C 0.5375(2) 0.5532(6) 0.8347(4) 0.097(3) Uani 1 1 d . . . . .
H25 H 0.5518 0.5900 0.8000 0.117 Uiso 1 1 calc R . . . .
C26 C 0.1635(3) 0.2276(5) 0.8436(6) 0.065(2) Uani 0.697(15) 1 d . U . A 1
H26 H 0.1959 0.1873 0.8546 0.078 Uiso 0.697(15) 1 calc R U . A 1
C31 C 0.1263(5) 0.2558(8) 0.7626(4) 0.068(3) Uani 0.697(15) 1 d G U . A 1
H31 H 0.1333 0.2348 0.7182 0.082 Uiso 0.697(15) 1 calc R U . A 1
C30 C 0.0789(3) 0.3148(8) 0.7465(5) 0.082(3) Uani 0.697(15) 1 d G U . A 1
H30 H 0.0535 0.3341 0.6911 0.099 Uiso 0.697(15) 1 calc R U . A 1
C29 C 0.0687(3) 0.3456(5) 0.8115(9) 0.081(3) Uani 0.697(15) 1 d G U . A 1
H29 H 0.0363 0.3860 0.8005 0.097 Uiso 0.697(15) 1 calc R U . A 1
C28 C 0.1059(5) 0.3174(7) 0.8925(7) 0.077(3) Uani 0.697(15) 1 d G U . A 1
H28 H 0.0989 0.3384 0.9370 0.093 Uiso 0.697(15) 1 calc R U . A 1
C27 C 0.1533(4) 0.2584(7) 0.9086(3) 0.069(3) Uani 0.697(15) 1 d G U . A 1
H27 H 0.1787 0.2391 0.9640 0.083 Uiso 0.697(15) 1 calc R U . A 1
C29A C 0.0820(9) 0.3511(14) 0.8551(14) 0.065(5) Uani 0.303(15) 1 d . U . A 2
H29A H 0.0609 0.3897 0.8754 0.078 Uiso 0.303(15) 1 calc R U . A 2
C28A C 0.1315(11) 0.3015(19) 0.9103(6) 0.080(7) Uani 0.303(15) 1 d G U . A 2
H28A H 0.1442 0.3063 0.9684 0.096 Uiso 0.303(15) 1 calc R U . A 2
C27A C 0.1623(6) 0.2449(14) 0.8805(19) 0.081(6) Uani 0.303(15) 1 d G U . A 2
H27A H 0.1961 0.2111 0.9183 0.097 Uiso 0.303(15) 1 calc R U . A 2
C26A C 0.1436(11) 0.2379(15) 0.795(2) 0.081(7) Uani 0.303(15) 1 d G U . A 2
H26A H 0.1647 0.1993 0.7751 0.097 Uiso 0.303(15) 1 calc R U . A 2
C31A C 0.0942(13) 0.2875(18) 0.7403(9) 0.080(7) Uani 0.303(15) 1 d G U . A 2
H31A H 0.0815 0.2827 0.6822 0.096 Uiso 0.303(15) 1 calc R U . A 2
C30A C 0.0634(7) 0.3440(13) 0.7701(11) 0.072(6) Uani 0.303(15) 1 d G U . A 2
H30A H 0.0296 0.3779 0.7323 0.087 Uiso 0.303(15) 1 calc R U . A 2

loop_
_atom_site_aniso_label
_atom_site_aniso_U_11
_atom_site_aniso_U_22
_atom_site_aniso_U_33
_atom_site_aniso_U_23
_atom_site_aniso_U_13
_atom_site_aniso_U_12
Co1 0.0450(5) 0.1174(10) 0.0437(5) 0.000 0.0177(4) 0.000
Co2 0.0475(5) 0.0534(5) 0.0716(7) 0.000 0.0256(5) 0.000
Cl1 0.0513(13) 0.483(9) 0.0682(16) 0.000 0.0342(12) 0.000
Cl2 0.0512(9) 0.0774(11) 0.0473(8) 0.000 0.0213(7) 0.000
Cl3 0.0484(9) 0.0542(9) 0.0786(12) 0.000 0.0304(8) 0.000
Cl4 0.0467(8) 0.0513(8) 0.0572(9) 0.000 0.0289(7) 0.000
Cl5 0.0420(8) 0.0454(8) 0.0735(11) 0.000 0.0184(7) 0.000
Si1 0.0445(11) 0.216(4) 0.0466(12) 0.000 0.0215(10) 0.000
Si2 0.0488(9) 0.0576(10) 0.0461(9) 0.000 0.0241(8) 0.000
N1 0.060(3) 0.179(6) 0.047(3) 0.004(3) 0.023(2) -0.026(4)
N2 0.059(2) 0.0420(19) 0.053(2) -0.0002(16) 0.0295(18) 0.0024(16)
C1 0.046(4) 0.167(10) 0.048(4) 0.000 0.022(4) 0.000
C2 0.056(4) 0.151(9) 0.043(4) 0.000 0.021(3) 0.000
C3 0.056(4) 0.086(6) 0.072(5) 0.000 0.020(4) 0.000
C4 0.062(5) 0.048(4) 0.100(7) 0.000 0.000(5) 0.000
C5 0.119(8) 0.048(4) 0.053(4) 0.000 0.019(5) 0.000
C6 0.111(8) 0.108(8) 0.049(5) 0.000 0.029(5) 0.000
C7 0.083(6) 0.166(11) 0.057(5) 0.000 0.037(5) 0.000
C8 0.102(5) 0.180(9) 0.053(3) 0.000(4) 0.033(4) -0.068(6)
C9 0.111(6) 0.128(7) 0.080(5) 0.018(4) 0.011(4) -0.051(5)
C10 0.230(12) 0.232(13) 0.098(6) -0.037(7) 0.113(8) -0.124(11)
C11 0.104(6) 0.227(12) 0.072(4) -0.021(6) 0.036(4) -0.086(7)
C12 0.050(3) 0.043(3) 0.047(3) 0.000 0.023(3) 0.000
C13 0.055(4) 0.037(3) 0.052(3) 0.000 0.028(3) 0.000
C14 0.057(4) 0.051(3) 0.053(4) 0.000 0.029(3) 0.000
C15 0.082(5) 0.065(4) 0.063(4) 0.000 0.046(4) 0.000
C16 0.084(5) 0.063(4) 0.088(6) 0.000 0.065(5) 0.000
C17 0.056(4) 0.060(4) 0.099(6) 0.000 0.045(4) 0.000
C18 0.053(4) 0.046(3) 0.066(4) 0.000 0.028(3) 0.000
C19 0.085(4) 0.039(2) 0.069(3) 0.001(2) 0.042(3) 0.002(2)
C20 0.165(8) 0.050(3) 0.089(5) 0.009(3) 0.069(5) 0.007(4)
C21 0.088(4) 0.053(3) 0.113(5) -0.020(3) 0.053(4) -0.018(3)
C22 0.097(4) 0.051(3) 0.104(5) -0.012(3) 0.058(4) 0.007(3)
C23 0.055(3) 0.135(5) 0.045(3) -0.004(3) 0.015(2) 0.002(3)
C24 0.057(3) 0.128(6) 0.057(3) -0.004(3) 0.014(3) -0.004(4)
C25 0.048(3) 0.173(7) 0.055(3) 0.015(3) 0.010(2) -0.016(3)
C26 0.077(5) 0.075(5) 0.056(5) -0.005(5) 0.043(4) -0.013(4)
C31 0.064(6) 0.083(7) 0.059(4) -0.007(4) 0.030(4) -0.020(4)
C30 0.066(5) 0.100(9) 0.082(6) -0.003(5) 0.036(4) -0.015(5)
C29 0.078(6) 0.082(6) 0.090(7) -0.006(7) 0.047(6) -0.009(5)
C28 0.082(7) 0.072(7) 0.091(6) -0.009(5) 0.052(5) -0.008(5)
C27 0.088(6) 0.072(6) 0.060(4) -0.008(4) 0.046(4) -0.012(4)
C29A 0.090(13) 0.069(12) 0.050(9) -0.015(9) 0.044(9) -0.006(9)
C28A 0.095(16) 0.076(15) 0.074(9) 0.002(8) 0.043(8) -0.003(11)
C27A 0.096(11) 0.066(11) 0.097(12) -0.006(12) 0.059(11) -0.014(8)
C26A 0.087(15) 0.077(14) 0.094(12) -0.009(13) 0.056(12) -0.011(10)
C31A 0.095(17) 0.094(16) 0.074(10) -0.020(8) 0.060(10) 0.001(12)
C30A 0.087(11) 0.091(13) 0.051(9) -0.015(8) 0.043(8) 0.002(9)

loop_
_atom_type_symbol
_atom_type_description
_atom_type_scat_dispersion_real
_atom_type_scat_dispersion_imag
_atom_type_scat_source
C C 0.0033 0.0016 'International Tables Vol C Tables 4.2.6.8 and 6.1.1.4'
H H 0.0000 0.0000 'International Tables Vol C Tables 4.2.6.8 and 6.1.1.4'
Cl Cl 0.1484 0.1585 'International Tables Vol C Tables 4.2.6.8 and 6.1.1.4'
Co Co 0.3494 0.9721 'International Tables Vol C Tables 4.2.6.8 and 6.1.1.4'
N N 0.0061 0.0033 'International Tables Vol C Tables 4.2.6.8 and 6.1.1.4'
Si Si 0.0817 0.0704 'International Tables Vol C Tables 4.2.6.8 and 6.1.1.4'

loop_
_geom_angle_atom_site_label_1
_geom_angle_atom_site_label_2
_geom_angle_atom_site_label_3
_geom_angle
_geom_angle_site_symmetry_1
_geom_angle_site_symmetry_3
_geom_angle_publ_flag
Si1 Co1 Si2 91.66(9) . . ?
C23 Co1 Si1 159.4(2) . . ?
C23 Co1 Si1 159.35(19) 6_565 . ?
C23 Co1 Si2 94.92(17) 6_565 . ?
C23 Co1 Si2 94.92(17) . . ?
C23 Co1 C23 39.0(4) 6_565 . ?
C23 Co1 C24 38.0(2) . . ?
C23 Co1 C24 69.9(3) . 6_565 ?
C23 Co1 C24 38.0(2) 6_565 6_565 ?
C23 Co1 C24 69.9(3) 6_565 . ?
C23 Co1 C25 69.6(3) . . ?
C23 Co1 C25 82.8(2) . 6_565 ?
C23 Co1 C25 82.8(2) 6_565 . ?
C23 Co1 C25 69.6(3) 6_565 6_565 ?
C24 Co1 Si1 122.9(2) . . ?
C24 Co1 Si1 122.9(2) 6_565 . ?
C24 Co1 Si2 119.66(19) 6_565 . ?
C24 Co1 Si2 119.66(19) . . ?
C24 Co1 C24 83.6(4) . 6_565 ?
C25 Co1 Si1 98.07(19) . . ?
C25 Co1 Si1 98.07(19) 6_565 . ?
C25 Co1 Si2 158.0(2) . . ?
C25 Co1 Si2 158.0(2) 6_565 . ?
C25 Co1 C24 39.2(3) . . ?
C25 Co1 C24 39.2(3) 6_565 6_565 ?
C25 Co1 C24 70.8(3) 6_565 . ?
C25 Co1 C24 70.8(3) . 6_565 ?
C25 Co1 C25 39.1(5) . 6_565 ?
Cl3 Co2 Cl4 117.75(7) . . ?
Cl3 Co2 Cl5 107.37(5) . 5_565 ?
Cl3 Co2 Cl5 107.37(5) . . ?
Cl4 Co2 Cl5 112.62(4) . . ?
Cl4 Co2 Cl5 112.62(4) . 5_565 ?
Cl5 Co2 Cl5 96.98(6) 5_565 . ?
Co2 Cl5 Co2 83.02(6) . 5_565 ?
Co1 Si1 C1 146.7(2) . . ?
Cl1 Si1 Co1 113.52(13) . . ?
Cl1 Si1 C1 99.8(2) . . ?
N1 Si1 Co1 132.3(2) 6_565 . ?
N1 Si1 Co1 132.3(2) . . ?
N1 Si1 Cl1 98.61(19) 6_565 . ?
N1 Si1 Cl1 98.61(19) . . ?
N1 Si1 N1 71.3(5) . 6_565 ?
Co1 Si2 C12 127.95(18) . . ?
Cl2 Si2 Co1 127.83(10) . . ?
Cl2 Si2 C12 104.22(19) . . ?
N2 Si2 Co1 120.46(14) . . ?
N2 Si2 Co1 120.46(14) 6_565 . ?
N2 Si2 Cl2 101.12(15) . . ?
N2 Si2 Cl2 101.12(15) 6_565 . ?
N2 Si2 N2 70.9(2) 6_565 . ?
C1 N1 Si1 90.9(5) . . ?
C1 N1 C8 131.9(5) . . ?
C8 N1 Si1 136.8(5) . . ?
C12 N2 Si2 91.2(3) . . ?
C12 N2 C19 130.7(4) . . ?
C19 N2 Si2 137.5(3) . . ?
N1 C1 Si1 53.5(4) 6_565 . ?
N1 C1 Si1 53.5(4) . . ?
N1 C1 N1 106.9(8) . 6_565 ?
N1 C1 C2 126.5(4) 6_565 . ?
N1 C1 C2 126.5(4) . . ?
C2 C1 Si1 175.3(6) . . ?
C3 C2 C1 121.6(8) . . ?
C7 C2 C1 119.8(8) . . ?
C7 C2 C3 118.5(8) . . ?
C4 C3 C2 117.6(9) . . ?
C5 C4 C3 121.0(9) . . ?
C6 C5 C4 120.3(9) . . ?
C5 C6 C7 121.9(10) . . ?
C6 C7 C2 120.7(10) . . ?
N1 C8 C9 110.8(6) . . ?
N1 C8 C10 111.9(9) . . ?
N1 C8 C11 106.8(7) . . ?
C10 C8 C9 110.7(9) . . ?
C10 C8 C11 107.9(7) . . ?
C11 C8 C9 108.6(8) . . ?
N2 C12 Si2 53.4(3) 6_565 . ?
N2 C12 Si2 53.4(3) . . ?
N2 C12 N2 106.8(5) . 6_565 ?
N2 C12 C13 126.6(3) . . ?
N2 C12 C13 126.6(3) 6_565 . ?
C13 C12 Si2 177.7(5) . . ?
C14 C13 C12 118.7(6) . . ?
C18 C13 C12 121.4(6) . . ?
C18 C13 C14 119.9(6) . . ?
C15 C14 C13 120.1(7) . . ?
C14 C15 C16 120.2(8) . . ?
C17 C16 C15 119.5(7) . . ?
C16 C17 C18 120.7(7) . . ?
C13 C18 C17 119.8(7) . . ?
N2 C19 C20 111.3(4) . . ?
N2 C19 C21 108.6(4) . . ?
N2 C19 C22 106.6(4) . . ?
C21 C19 C20 109.2(6) . . ?
C22 C19 C20 110.9(5) . . ?
C22 C19 C21 110.2(5) . . ?
C23 C23 Co1 70.49(19) 6_565 . ?
C24 C23 Co1 72.8(4) . . ?
C24 C23 C23 121.8(4) . 6_565 ?
C23 C24 Co1 69.3(4) . . ?
C23 C24 C25 117.6(7) . . ?
C25 C24 Co1 69.0(4) . . ?
C24 C25 Co1 71.8(4) . . ?
C25 C25 Co1 70.5(2) 6_565 . ?
C25 C25 C24 120.5(4) 6_565 . ?
C31 C26 C27 120.0 . . ?
C26 C31 C30 120.0 . . ?
C31 C30 C29 120.0 . . ?
C30 C29 C28 120.0 . . ?
C29 C28 C27 120.0 . . ?
C28 C27 C26 120.0 . . ?
C28A C29A C30A 120.0 . . ?
C29A C28A C27A 120.0 . . ?
C26A C27A C28A 120.0 . . ?
C31A C26A C27A 120.0 . . ?
C26A C31A C30A 120.0 . . ?
C31A C30A C29A 120.0 . . ?

loop_
_geom_bond_atom_site_label_1
_geom_bond_atom_site_label_2
_geom_bond_distance
_geom_bond_site_symmetry_2
_geom_bond_publ_flag
Co1 Si1 2.145(3) . ?
Co1 Si2 2.149(2) . ?
Co1 C23 2.099(6) . ?
Co1 C23 2.099(6) 6_565 ?
Co1 C24 2.143(7) 6_565 ?
Co1 C24 2.143(7) . ?
Co1 C25 2.107(6) . ?
Co1 C25 2.107(6) 6_565 ?
Co2 Cl3 2.2322(19) . ?
Co2 Cl4 2.3075(19) . ?
Co2 Cl5 2.3865(13) . ?
Co2 Cl5 2.3865(13) 5_565 ?
Cl1 Si1 2.123(3) . ?
Cl2 Si2 2.108(2) . ?
Cl5 Co2 2.3866(13) 5_565 ?
Si1 N1 1.835(7) . ?
Si1 N1 1.835(7) 6_565 ?
Si1 C1 2.283(9) . ?
Si2 N2 1.838(4) 6_565 ?
Si2 N2 1.838(4) . ?
Si2 C12 2.290(7) . ?
N1 C1 1.331(8) . ?
N1 C8 1.480(12) . ?
N2 C12 1.328(5) . ?
N2 C19 1.494(6) . ?
C1 N1 1.331(8) 6_565 ?
C1 C2 1.479(11) . ?
C2 C3 1.416(12) . ?
C2 C7 1.397(12) . ?
C3 C4 1.391(13) . ?
C4 C5 1.371(15) . ?
C5 C6 1.328(15) . ?
C6 C7 1.340(13) . ?
C8 C9 1.543(13) . ?
C8 C10 1.526(9) . ?
C8 C11 1.540(10) . ?
C12 N2 1.328(5) 6_565 ?
C12 C13 1.492(9) . ?
C13 C14 1.399(9) . ?
C13 C18 1.380(9) . ?
C14 C15 1.362(10) . ?
C15 C16 1.402(12) . ?
C16 C17 1.374(12) . ?
C17 C18 1.381(11) . ?
C19 C20 1.524(8) . ?
C19 C21 1.522(9) . ?
C19 C22 1.510(7) . ?
C23 C23 1.402(14) 6_565 ?
C23 C24 1.381(9) . ?
C24 C25 1.426(10) . ?
C25 C25 1.409(17) 6_565 ?
C26 C31 1.3900 . ?
C26 C27 1.3900 . ?
C31 C30 1.3900 . ?
C30 C29 1.3900 . ?
C29 C28 1.3900 . ?
C28 C27 1.3900 . ?
C29A C28A 1.3900 . ?
C29A C30A 1.3900 . ?
C28A C27A 1.3900 . ?
C27A C26A 1.3900 . ?
C26A C31A 1.3900 . ?
C31A C30A 1.3900 . ?

loop_
_smtbx_masks_void_nr
_smtbx_masks_void_average_x
_smtbx_masks_void_average_y
_smtbx_masks_void_average_z
_smtbx_masks_void_volume
_smtbx_masks_void_count_electrons
_smtbx_masks_void_content
1 0.000 0.500 0.500 310.4 44.4 ?
2 0.500 0.000 0.500 310.4 44.4 ?
